data_1514270
loop_
_publ_author_name
'Liu, Xuliang'
'Gao, Ang'
'Ding, Lei'
'Xu, Juan'
'Zhao, Baoguo'

_publ_section_title
;
 Aminative umpolung synthesis of aryl vicinal diamines from aromatic
 aldehydes.
;
_journal_issue 8
_journal_name_full 'Organic letters'
_journal_page_first 2118
_journal_page_last 2121
_journal_paper_doi 10.1021/ol500522d
_journal_volume 16
_journal_year 2014
_chemical_formula_sum 'C34 H30 N2 O2 S'
_chemical_formula_weight 530.66
_chemical_name_systematic
; 
 ? 
;
_space_group_IT_number 14
_symmetry_cell_setting monoclinic
_symmetry_space_group_name_Hall '-P 2ybc'
_symmetry_space_group_name_H-M 'P 1 21/c 1'
_atom_sites_solution_hydrogens geom
_atom_sites_solution_primary direct
_atom_sites_solution_secondary difmap
_audit_creation_method SHELXL-97
_cell_angle_alpha 90.00
_cell_angle_beta 95.167(4)
_cell_angle_gamma 90.00
_cell_formula_units_Z 8
_cell_length_a 12.504(2)
_cell_length_b 17.249(3)
_cell_length_c 26.231(4)
_cell_measurement_reflns_used 3915
_cell_measurement_temperature 293(2)
_cell_measurement_theta_max 51.451
_cell_measurement_theta_min 4.718
_cell_volume 5634.6(16)
_computing_cell_refinement 'Bruker SMART'
_computing_data_collection 'Bruker SMART'
_computing_data_reduction 'Bruker SHELXTL'
_computing_molecular_graphics 'Bruker SHELXTL'
_computing_publication_material 'Bruker SHELXTL'
_computing_structure_refinement 'SHELXL-97 (Sheldrick, 1997)'
_computing_structure_solution 'SHELXS-97 (Sheldrick, 1990)'
_diffrn_ambient_temperature 293(2)
_diffrn_measured_fraction_theta_full 0.998
_diffrn_measured_fraction_theta_max 0.998
_diffrn_measurement_device_type 'CCD area detector'
_diffrn_measurement_method 'phi and omega scans'
_diffrn_radiation_monochromator graphite
_diffrn_radiation_source 'fine-focus sealed tube'
_diffrn_radiation_type MoK\a
_diffrn_radiation_wavelength 0.71073
_diffrn_reflns_av_R_equivalents 0.0647
_diffrn_reflns_av_sigmaI/netI 0.1134
_diffrn_reflns_limit_h_max 14
_diffrn_reflns_limit_h_min -14
_diffrn_reflns_limit_k_max 19
_diffrn_reflns_limit_k_min -20
_diffrn_reflns_limit_l_max 28
_diffrn_reflns_limit_l_min -31
_diffrn_reflns_number 30564
_diffrn_reflns_theta_full 25.05
_diffrn_reflns_theta_max 25.05
_diffrn_reflns_theta_min 1.56
_exptl_absorpt_coefficient_mu 0.149
_exptl_absorpt_correction_T_max 1.0000
_exptl_absorpt_correction_T_min 0.2435
_exptl_absorpt_correction_type empirical
_exptl_absorpt_process_details sadabs
_exptl_crystal_colour colorless
_exptl_crystal_density_diffrn 1.251
_exptl_crystal_density_method 'not measured'
_exptl_crystal_description prismatic
_exptl_crystal_F_000 2240
_exptl_crystal_size_max 0.212
_exptl_crystal_size_mid 0.156
_exptl_crystal_size_min 0.113
_refine_diff_density_max 1.305
_refine_diff_density_min -0.473
_refine_diff_density_rms 0.082
_refine_ls_extinction_method none
_refine_ls_goodness_of_fit_ref 1.025
_refine_ls_hydrogen_treatment constr
_refine_ls_matrix_type full
_refine_ls_number_parameters 705
_refine_ls_number_reflns 9965
_refine_ls_number_restraints 0
_refine_ls_restrained_S_all 1.025
_refine_ls_R_factor_all 0.1331
_refine_ls_R_factor_gt 0.0895
_refine_ls_shift/su_max 0.001
_refine_ls_shift/su_mean 0.000
_refine_ls_structure_factor_coef Fsqd
_refine_ls_weighting_details 'calc w=1/[\s^2^(Fo^2^)+(0.1601P)^2^+0.0442P] where P=(Fo^2^+2Fc^2^)/3'
_refine_ls_weighting_scheme calc
_refine_ls_wR_factor_gt 0.2293
_refine_ls_wR_factor_ref 0.2732
_reflns_number_gt 5897
_reflns_number_total 9965
_reflns_threshold_expression >2sigma(I)
_cod_data_source_file ol500522d_si_003.cif
_cod_data_source_block cd213204
_cod_depositor_comments
;
The following automatic conversions were performed:

'_symmetry_cell_setting' value 'Monoclinic' changed to 'monoclinic'
according to
/usr/data/users/saulius/crontab/automatic-downloads/rss-feeds/ACS/lib/dictionaries/cif_core.dic
dictionary named 'cif_core.dic' version 2.4.2 from 2011-04-26.

Automatic conversion script
Id: cif_fix_values 2281 2013-09-26 08:29:07Z andrius 

 Adding full bibliography for
 ./tmp-cod-update-bibliographies-8800/cifs/1514270.cif.

 Adding full bibliography for 1514269--1514270.cif.
;
_cod_original_cell_volume 5634.5(16)
_cod_original_sg_symbol_H-M P2(1)/c
_cod_database_code 1514270

loop_
_symmetry_equiv_pos_as_xyz
'x, y, z'
'-x, y+1/2, -z+1/2'
'-x, -y, -z'
'x, -y-1/2, z-1/2'

loop_
_atom_site_label
_atom_site_type_symbol
_atom_site_fract_x
_atom_site_fract_y
_atom_site_fract_z
_atom_site_U_iso_or_equiv
_atom_site_adp_type
_atom_site_occupancy
_atom_site_symmetry_multiplicity
_atom_site_calc_flag
_atom_site_refinement_flags
S1 S 0.41539(8) 0.57740(6) 0.23325(3) 0.0569(3) Uani 1 1 d .
S1' S 0.08676(8) 0.66149(6) 0.27391(3) 0.0589(3) Uani 1 1 d .
N1 N 0.3965(2) 0.56047(17) 0.29214(10) 0.0497(7) Uani 1 1 d .
H1A H 0.3327 0.5611 0.3019 0.060 Uiso 1 1 calc R
N2 N 0.4115(2) 0.61683(15) 0.39576(10) 0.0415(6) Uani 1 1 d .
N1' N 0.1084(2) 0.68166(17) 0.21570(10) 0.0503(7) Uani 1 1 d .
H1'A H 0.1727 0.6825 0.2066 0.060 Uiso 1 1 calc R
N2' N 0.09830(19) 0.62894(15) 0.11124(10) 0.0410(6) Uani 1 1 d .
O1 O 0.4792(2) 0.51615(16) 0.21552(10) 0.0714(8) Uani 1 1 d .
O2 O 0.3123(2) 0.59241(19) 0.20769(10) 0.0771(9) Uani 1 1 d .
O1' O 0.1890(2) 0.64385(19) 0.29989(10) 0.0816(9) Uani 1 1 d .
O2' O 0.0236(2) 0.72246(17) 0.29248(10) 0.0753(8) Uani 1 1 d .
C1 C 0.4892(3) 0.54393(19) 0.32902(12) 0.0438(8) Uani 1 1 d .
H1 H 0.5527 0.5424 0.3097 0.053 Uiso 1 1 calc R
C2 C 0.5064(2) 0.61125(19) 0.36830(12) 0.0415(8) Uani 1 1 d .
H2 H 0.5148 0.6598 0.3496 0.050 Uiso 1 1 calc R
C3 C 0.6076(3) 0.5967(2) 0.40309(13) 0.0483(9) Uani 1 1 d .
C4 C 0.6064(3) 0.5589(3) 0.44919(15) 0.0677(11) Uani 1 1 d .
H4 H 0.5416 0.5421 0.4601 0.081 Uiso 1 1 calc R
C5 C 0.7019(4) 0.5456(3) 0.47959(19) 0.0874(15) Uani 1 1 d .
H5 H 0.7007 0.5189 0.5103 0.105 Uiso 1 1 calc R
C6 C 0.7981(4) 0.5718(4) 0.4644(2) 0.0983(18) Uani 1 1 d .
H6 H 0.8617 0.5632 0.4848 0.118 Uiso 1 1 calc R
C7 C 0.7988(3) 0.6102(3) 0.4195(2) 0.0893(15) Uani 1 1 d .
H7 H 0.8636 0.6284 0.4093 0.107 Uiso 1 1 calc R
C8 C 0.7056(3) 0.6230(2) 0.38846(16) 0.0638(11) Uani 1 1 d .
H8 H 0.7082 0.6494 0.3576 0.077 Uiso 1 1 calc R
C9 C 0.4806(3) 0.46519(19) 0.35412(13) 0.0464(8) Uani 1 1 d .
C10 C 0.5685(3) 0.4183(2) 0.36121(19) 0.0721(12) Uani 1 1 d .
H10 H 0.6319 0.4327 0.3477 0.086 Uiso 1 1 calc R
C11 C 0.5645(4) 0.3495(3) 0.3883(3) 0.115(2) Uani 1 1 d .
H11 H 0.6256 0.3189 0.3939 0.138 Uiso 1 1 calc R
C12 C 0.4717(4) 0.3272(3) 0.4064(3) 0.115(2) Uani 1 1 d .
H12 H 0.4691 0.2808 0.4243 0.139 Uiso 1 1 calc R
C13 C 0.3817(4) 0.3718(3) 0.3989(2) 0.0850(15) Uani 1 1 d .
H13 H 0.3180 0.3558 0.4114 0.102 Uiso 1 1 calc R
C14 C 0.3857(3) 0.4409(2) 0.37256(16) 0.0594(10) Uani 1 1 d .
H14 H 0.3243 0.4713 0.3672 0.071 Uiso 1 1 calc R
C15 C 0.3762(2) 0.68213(18) 0.41058(12) 0.0394(7) Uani 1 1 d .
C16 C 0.2773(2) 0.68066(19) 0.43747(12) 0.0408(8) Uani 1 1 d .
C17 C 0.1993(3) 0.6237(2) 0.42659(14) 0.0528(9) Uani 1 1 d .
H17 H 0.2080 0.5875 0.4010 0.063 Uiso 1 1 calc R
C18 C 0.1101(3) 0.6206(2) 0.45321(16) 0.0629(11) Uani 1 1 d .
H18 H 0.0598 0.5815 0.4461 0.076 Uiso 1 1 calc R
C19 C 0.0940(3) 0.6745(2) 0.49032(15) 0.0616(10) Uani 1 1 d .
H19 H 0.0323 0.6727 0.5076 0.074 Uiso 1 1 calc R
C20 C 0.1695(3) 0.7308(2) 0.50165(16) 0.0628(10) Uani 1 1 d .
H20 H 0.1601 0.7666 0.5274 0.075 Uiso 1 1 calc R
C21 C 0.2593(3) 0.7346(2) 0.47492(14) 0.0537(9) Uani 1 1 d .
H21 H 0.3089 0.7741 0.4822 0.064 Uiso 1 1 calc R
C22 C 0.4271(3) 0.75943(19) 0.40281(12) 0.0443(8) Uani 1 1 d .
C23 C 0.3663(3) 0.8181(2) 0.37954(15) 0.0634(11) Uani 1 1 d .
H23 H 0.2941 0.8099 0.3692 0.076 Uiso 1 1 calc R
C24 C 0.4129(4) 0.8899(3) 0.37144(18) 0.0817(14) Uani 1 1 d .
H24 H 0.3716 0.9289 0.3550 0.098 Uiso 1 1 calc R
C25 C 0.5180(4) 0.9039(3) 0.38718(16) 0.0732(13) Uani 1 1 d .
H25 H 0.5484 0.9518 0.3812 0.088 Uiso 1 1 calc R
C26 C 0.5783(3) 0.8470(2) 0.41180(16) 0.0668(11) Uani 1 1 d .
H26 H 0.6497 0.8563 0.4232 0.080 Uiso 1 1 calc R
C27 C 0.5328(3) 0.7749(2) 0.41975(14) 0.0557(9) Uani 1 1 d .
H27 H 0.5742 0.7365 0.4368 0.067 Uiso 1 1 calc R
C28 C 0.4951(3) 0.6612(2) 0.23387(13) 0.0544(10) Uani 1 1 d .
C29 C 0.4538(4) 0.7322(3) 0.24886(17) 0.0733(12) Uani 1 1 d .
H29 H 0.3820 0.7361 0.2552 0.088 Uiso 1 1 calc R
C30 C 0.5193(4) 0.7956(3) 0.25408(18) 0.0772(13) Uani 1 1 d .
H30 H 0.4909 0.8427 0.2638 0.093 Uiso 1 1 calc R
C31 C 0.6270(4) 0.7917(3) 0.24532(15) 0.0687(11) Uani 1 1 d .
C32 C 0.6655(4) 0.7211(3) 0.23013(19) 0.0791(13) Uani 1 1 d .
H32 H 0.7372 0.7169 0.2237 0.095 Uiso 1 1 calc R
C33 C 0.6010(4) 0.6574(3) 0.22437(17) 0.0717(12) Uani 1 1 d .
H33 H 0.6292 0.6107 0.2139 0.086 Uiso 1 1 calc R
C34 C 0.7005(5) 0.8609(3) 0.2527(2) 0.0950(16) Uani 1 1 d .
H34A H 0.6964 0.8910 0.2218 0.143 Uiso 1 1 calc R
H34B H 0.7730 0.8435 0.2608 0.143 Uiso 1 1 calc R
H34C H 0.6790 0.8922 0.2803 0.143 Uiso 1 1 calc R
C1' C 0.0165(2) 0.6984(2) 0.17864(12) 0.0439(8) Uani 1 1 d .
H1' H -0.0474 0.6979 0.1976 0.053 Uiso 1 1 calc R
C2' C 0.0020(2) 0.63164(19) 0.13807(12) 0.0414(8) Uani 1 1 d .
H2' H -0.0056 0.5823 0.1559 0.050 Uiso 1 1 calc R
C3' C -0.0989(3) 0.64659(19) 0.10308(13) 0.0442(8) Uani 1 1 d .
C4' C -0.0984(3) 0.6815(2) 0.05605(14) 0.0589(10) Uani 1 1 d .
H4' H -0.0333 0.6953 0.0440 0.071 Uiso 1 1 calc R
C5' C -0.1933(3) 0.6963(2) 0.02632(17) 0.0694(11) Uani 1 1 d .
H5' H -0.1919 0.7197 -0.0055 0.083 Uiso 1 1 calc R
C6' C -0.2899(3) 0.6761(3) 0.04418(18) 0.0756(13) Uani 1 1 d .
H6' H -0.3540 0.6862 0.0245 0.091 Uiso 1 1 calc R
C7' C -0.2912(3) 0.6418(3) 0.09024(18) 0.0790(14) Uani 1 1 d .
H7' H -0.3566 0.6287 0.1022 0.095 Uiso 1 1 calc R
C8' C -0.1974(3) 0.6259(2) 0.11991(15) 0.0600(10) Uani 1 1 d .
H8' H -0.1999 0.6012 0.1513 0.072 Uiso 1 1 calc R
C9' C 0.0224(3) 0.77843(19) 0.15507(12) 0.0439(8) Uani 1 1 d .
C10' C -0.0674(3) 0.8239(2) 0.14872(15) 0.0603(10) Uani 1 1 d .
H10' H -0.1316 0.8055 0.1594 0.072 Uiso 1 1 calc R
C11' C -0.0646(4) 0.8968(3) 0.1268(2) 0.0787(13) Uani 1 1 d .
H11' H -0.1266 0.9267 0.1223 0.094 Uiso 1 1 calc R
C12' C 0.0296(4) 0.9242(3) 0.11185(19) 0.0760(13) Uani 1 1 d .
H12' H 0.0325 0.9738 0.0981 0.091 Uiso 1 1 calc R
C13' C 0.1193(3) 0.8797(2) 0.11686(17) 0.0685(11) Uani 1 1 d .
H13' H 0.1829 0.8982 0.1055 0.082 Uiso 1 1 calc R
C14' C 0.1165(3) 0.8071(2) 0.13876(14) 0.0534(9) Uani 1 1 d .
H14' H 0.1786 0.7772 0.1426 0.064 Uiso 1 1 calc R
C15' C 0.1334(2) 0.56420(18) 0.09506(12) 0.0396(7) Uani 1 1 d .
C16' C 0.2334(3) 0.56752(19) 0.06937(13) 0.0419(8) Uani 1 1 d .
C17' C 0.3133(3) 0.6205(2) 0.08469(14) 0.0502(9) Uani 1 1 d .
H17' H 0.3054 0.6524 0.1127 0.060 Uiso 1 1 calc R
C18' C 0.4040(3) 0.6263(2) 0.05911(18) 0.0655(11) Uani 1 1 d .
H18' H 0.4572 0.6617 0.0701 0.079 Uiso 1 1 calc R
C19' C 0.4167(3) 0.5801(3) 0.01725(19) 0.0741(13) Uani 1 1 d .
H19' H 0.4774 0.5850 -0.0006 0.089 Uiso 1 1 calc R
C20' C 0.3396(4) 0.5274(3) 0.00231(17) 0.0705(12) Uani 1 1 d .
H20' H 0.3478 0.4962 -0.0260 0.085 Uiso 1 1 calc R
C21' C 0.2498(3) 0.5194(2) 0.02813(14) 0.0562(9) Uani 1 1 d .
H21' H 0.1994 0.4815 0.0181 0.067 Uiso 1 1 calc R
C22' C 0.0820(3) 0.48649(19) 0.09917(13) 0.0455(8) Uani 1 1 d .
C23' C 0.1399(3) 0.4274(2) 0.12362(15) 0.0622(11) Uani 1 1 d .
H23' H 0.2096 0.4364 0.1378 0.075 Uiso 1 1 calc R
C24' C 0.0939(5) 0.3538(2) 0.12715(18) 0.0822(14) Uani 1 1 d .
H24' H 0.1323 0.3143 0.1447 0.099 Uiso 1 1 calc R
C25' C -0.0070(4) 0.3398(3) 0.10495(18) 0.0811(14) Uani 1 1 d .
H25' H -0.0372 0.2908 0.1072 0.097 Uiso 1 1 calc R
C26' C -0.0632(4) 0.3970(3) 0.0797(2) 0.0865(15) Uani 1 1 d .
H26' H -0.1317 0.3871 0.0642 0.104 Uiso 1 1 calc R
C27' C -0.0197(3) 0.4701(2) 0.07679(17) 0.0684(12) Uani 1 1 d .
H27' H -0.0594 0.5090 0.0594 0.082 Uiso 1 1 calc R
C28' C 0.0049(3) 0.5783(2) 0.26991(14) 0.0587(10) Uani 1 1 d .
C29' C 0.0454(4) 0.5091(3) 0.25190(16) 0.0724(12) Uani 1 1 d .
H29' H 0.1174 0.5050 0.2460 0.087 Uiso 1 1 calc R
C30' C -0.0221(5) 0.4474(3) 0.24312(18) 0.0814(14) Uani 1 1 d .
H30' H 0.0049 0.4015 0.2308 0.098 Uiso 1 1 calc R
C31' C -0.1300(4) 0.4509(3) 0.25201(17) 0.0775(13) Uani 1 1 d .
C32' C -0.1667(4) 0.5197(3) 0.2712(2) 0.0827(14) Uani 1 1 d .
H32' H -0.2381 0.5234 0.2782 0.099 Uiso 1 1 calc R
C33' C -0.1010(4) 0.5820(3) 0.27998(17) 0.0720(12) Uani 1 1 d .
H33' H -0.1280 0.6275 0.2929 0.086 Uiso 1 1 calc R
C34' C -0.2064(5) 0.3840(3) 0.2406(2) 0.115(2) Uani 1 1 d .
H34D H -0.1881 0.3576 0.2103 0.172 Uiso 1 1 calc R
H34E H -0.2785 0.4032 0.2352 0.172 Uiso 1 1 calc R
H34F H -0.2010 0.3486 0.2689 0.172 Uiso 1 1 calc R

loop_
_atom_site_aniso_label
_atom_site_aniso_U_11
_atom_site_aniso_U_22
_atom_site_aniso_U_33
_atom_site_aniso_U_23
_atom_site_aniso_U_13
_atom_site_aniso_U_12
S1 0.0586(6) 0.0709(7) 0.0409(5) -0.0046(4) 0.0028(4) 0.0124(5)
S1' 0.0602(6) 0.0742(7) 0.0421(5) -0.0033(4) 0.0035(4) 0.0162(5)
N1 0.0429(16) 0.0620(19) 0.0439(16) 0.0018(13) 0.0019(13) 0.0051(13)
N2 0.0362(14) 0.0432(17) 0.0452(15) 0.0021(12) 0.0048(12) 0.0025(12)
N1' 0.0429(16) 0.066(2) 0.0415(15) 0.0035(14) 0.0010(13) 0.0070(14)
N2' 0.0323(14) 0.0431(16) 0.0480(15) 0.0022(12) 0.0064(12) 0.0013(11)
O1 0.082(2) 0.073(2) 0.0598(16) -0.0206(14) 0.0110(15) 0.0158(15)
O2 0.0628(18) 0.115(3) 0.0503(16) -0.0002(15) -0.0092(13) 0.0189(16)
O1' 0.0679(18) 0.126(3) 0.0488(16) 0.0064(16) -0.0049(14) 0.0229(17)
O2' 0.089(2) 0.079(2) 0.0591(16) -0.0184(14) 0.0139(15) 0.0230(15)
C1 0.0398(18) 0.047(2) 0.0453(19) -0.0003(15) 0.0080(15) 0.0037(14)
C2 0.0353(17) 0.0400(19) 0.0496(19) 0.0028(15) 0.0055(14) 0.0010(13)
C3 0.0411(19) 0.050(2) 0.053(2) -0.0046(16) 0.0016(16) 0.0062(15)
C4 0.054(2) 0.088(3) 0.059(2) 0.012(2) -0.003(2) 0.006(2)
C5 0.079(3) 0.110(4) 0.069(3) 0.000(3) -0.017(3) 0.026(3)
C6 0.058(3) 0.140(5) 0.092(4) -0.019(3) -0.023(3) 0.028(3)
C7 0.041(2) 0.122(4) 0.103(4) -0.008(3) 0.000(2) 0.005(3)
C8 0.042(2) 0.080(3) 0.070(3) -0.001(2) 0.0072(19) 0.0002(19)
C9 0.0421(19) 0.043(2) 0.054(2) -0.0025(16) 0.0037(16) 0.0048(15)
C10 0.053(2) 0.053(3) 0.111(4) 0.012(2) 0.014(2) 0.0132(18)
C11 0.077(3) 0.067(4) 0.202(7) 0.048(4) 0.021(4) 0.022(3)
C12 0.090(4) 0.066(3) 0.194(7) 0.050(4) 0.037(4) 0.014(3)
C13 0.073(3) 0.063(3) 0.122(4) 0.021(3) 0.027(3) -0.004(2)
C14 0.046(2) 0.051(2) 0.082(3) 0.002(2) 0.0118(19) 0.0023(17)
C15 0.0368(17) 0.0402(19) 0.0401(17) -0.0013(14) -0.0026(14) 0.0002(14)
C16 0.0393(18) 0.0392(19) 0.0439(18) 0.0004(14) 0.0035(14) 0.0026(14)
C17 0.048(2) 0.052(2) 0.060(2) -0.0103(17) 0.0089(17) -0.0058(16)
C18 0.049(2) 0.063(3) 0.079(3) -0.011(2) 0.016(2) -0.0126(18)
C19 0.048(2) 0.067(3) 0.072(3) -0.005(2) 0.0177(19) -0.0018(18)
C20 0.060(2) 0.063(3) 0.068(2) -0.016(2) 0.020(2) 0.0011(19)
C21 0.050(2) 0.050(2) 0.062(2) -0.0088(18) 0.0094(18) -0.0059(16)
C22 0.0475(19) 0.044(2) 0.0422(18) -0.0017(15) 0.0050(15) -0.0041(15)
C23 0.071(3) 0.050(2) 0.066(2) 0.0092(19) -0.011(2) -0.0062(19)
C24 0.114(4) 0.056(3) 0.071(3) 0.018(2) -0.011(3) -0.007(3)
C25 0.100(4) 0.062(3) 0.058(3) 0.003(2) 0.007(2) -0.031(3)
C26 0.065(3) 0.065(3) 0.071(3) -0.013(2) 0.012(2) -0.024(2)
C27 0.056(2) 0.050(2) 0.062(2) -0.0051(17) 0.0097(18) -0.0098(17)
C28 0.059(2) 0.063(2) 0.0428(19) 0.0069(17) 0.0103(17) 0.0219(18)
C29 0.070(3) 0.069(3) 0.082(3) 0.006(2) 0.019(2) 0.030(2)
C30 0.092(3) 0.060(3) 0.082(3) 0.002(2) 0.018(3) 0.020(3)
C31 0.084(3) 0.062(3) 0.060(2) 0.015(2) 0.007(2) 0.013(2)
C32 0.067(3) 0.069(3) 0.105(4) 0.014(3) 0.025(3) 0.011(2)
C33 0.075(3) 0.065(3) 0.080(3) 0.002(2) 0.030(2) 0.018(2)
C34 0.113(4) 0.076(4) 0.094(4) 0.011(3) -0.003(3) -0.004(3)
C1' 0.0334(17) 0.053(2) 0.0454(18) 0.0019(15) 0.0068(14) 0.0051(14)
C2' 0.0364(17) 0.0396(19) 0.0489(19) 0.0040(15) 0.0075(14) 0.0000(13)
C3' 0.0385(18) 0.043(2) 0.051(2) -0.0031(15) 0.0010(15) 0.0031(14)
C4' 0.052(2) 0.061(2) 0.063(2) 0.0135(19) -0.0015(19) -0.0017(18)
C5' 0.073(3) 0.068(3) 0.064(3) 0.003(2) -0.012(2) 0.005(2)
C6' 0.054(3) 0.091(3) 0.079(3) -0.011(3) -0.014(2) 0.019(2)
C7' 0.035(2) 0.119(4) 0.083(3) -0.008(3) 0.003(2) 0.001(2)
C8' 0.041(2) 0.084(3) 0.056(2) -0.001(2) 0.0111(17) -0.0011(19)
C9' 0.0442(19) 0.042(2) 0.0455(18) -0.0021(15) 0.0026(15) 0.0033(15)
C10' 0.050(2) 0.053(2) 0.078(3) 0.000(2) 0.0033(19) 0.0072(17)
C11' 0.065(3) 0.056(3) 0.114(4) 0.006(3) -0.005(3) 0.015(2)
C12' 0.080(3) 0.052(3) 0.093(3) 0.009(2) -0.008(3) 0.002(2)
C13' 0.063(3) 0.060(3) 0.081(3) 0.009(2) 0.003(2) -0.011(2)
C14' 0.0417(19) 0.054(2) 0.064(2) -0.0002(18) 0.0027(17) 0.0030(16)
C15' 0.0366(17) 0.0400(19) 0.0413(17) 0.0002(14) -0.0011(14) 0.0033(14)
C16' 0.0404(18) 0.0384(18) 0.0469(19) 0.0059(15) 0.0045(15) 0.0045(14)
C17' 0.0427(19) 0.046(2) 0.062(2) 0.0005(17) 0.0083(17) 0.0022(15)
C18' 0.044(2) 0.058(3) 0.096(3) 0.012(2) 0.018(2) 0.0028(18)
C19' 0.061(3) 0.068(3) 0.099(4) 0.023(3) 0.040(3) 0.020(2)
C20' 0.075(3) 0.070(3) 0.071(3) -0.002(2) 0.029(2) 0.018(2)
C21' 0.056(2) 0.053(2) 0.061(2) -0.0061(18) 0.0106(19) 0.0075(17)
C22' 0.048(2) 0.039(2) 0.0497(19) -0.0013(15) 0.0076(16) -0.0024(15)
C23' 0.071(3) 0.047(2) 0.067(3) 0.0106(19) -0.003(2) -0.0018(19)
C24' 0.120(4) 0.049(3) 0.077(3) 0.016(2) 0.004(3) 0.003(3)
C25' 0.101(4) 0.054(3) 0.087(3) -0.003(2) 0.004(3) -0.025(3)
C26' 0.075(3) 0.051(3) 0.131(4) -0.003(3) -0.004(3) -0.018(2)
C27' 0.056(2) 0.048(2) 0.099(3) -0.004(2) -0.005(2) -0.0054(18)
C28' 0.072(3) 0.061(3) 0.045(2) 0.0112(17) 0.0146(19) 0.024(2)
C29' 0.090(3) 0.065(3) 0.064(3) 0.007(2) 0.019(2) 0.022(2)
C30' 0.114(4) 0.066(3) 0.066(3) 0.007(2) 0.014(3) 0.025(3)
C31' 0.098(4) 0.070(3) 0.062(3) 0.023(2) -0.006(3) 0.005(3)
C32' 0.066(3) 0.079(4) 0.103(4) 0.026(3) 0.015(3) 0.008(2)
C33' 0.071(3) 0.072(3) 0.077(3) 0.012(2) 0.025(2) 0.018(2)
C34' 0.142(5) 0.094(4) 0.099(4) 0.013(3) -0.040(4) -0.017(4)

loop_
_atom_type_symbol
_atom_type_description
_atom_type_scat_dispersion_real
_atom_type_scat_dispersion_imag
_atom_type_scat_source
C C 0.0033 0.0016 'International Tables Vol C Tables 4.2.6.8 and 6.1.1.4'
H H 0.0000 0.0000 'International Tables Vol C Tables 4.2.6.8 and 6.1.1.4'
N N 0.0061 0.0033 'International Tables Vol C Tables 4.2.6.8 and 6.1.1.4'
O O 0.0106 0.0060 'International Tables Vol C Tables 4.2.6.8 and 6.1.1.4'
S S 0.1246 0.1234 'International Tables Vol C Tables 4.2.6.8 and 6.1.1.4'

loop_
_geom_angle_atom_site_label_1
_geom_angle_atom_site_label_2
_geom_angle_atom_site_label_3
_geom_angle
O2 S1 O1 119.39(17)
O2 S1 N1 106.29(16)
O1 S1 N1 108.23(16)
O2 S1 C28 110.14(18)
O1 S1 C28 106.22(18)
N1 S1 C28 105.81(16)
O1' S1' O2' 119.60(18)
O1' S1' N1' 106.20(16)
O2' S1' N1' 108.03(17)
O1' S1' C28' 110.24(19)
O2' S1' C28' 106.51(18)
N1' S1' C28' 105.41(16)
C1 N1 S1 119.5(2)
C1 N1 H1A 120.3
S1 N1 H1A 120.3
C15 N2 C2 122.0(3)
C1' N1' S1' 118.8(2)
C1' N1' H1'A 120.6
S1' N1' H1'A 120.6
C15' N2' C2' 120.8(3)
N1 C1 C9 112.2(3)
N1 C1 C2 110.2(3)
C9 C1 C2 113.1(3)
N1 C1 H1 107.0
C9 C1 H1 107.0
C2 C1 H1 107.0
N2 C2 C3 112.9(3)
N2 C2 C1 108.0(3)
C3 C2 C1 109.5(3)
N2 C2 H2 108.8
C3 C2 H2 108.8
C1 C2 H2 108.8
C4 C3 C8 118.4(3)
C4 C3 C2 122.3(3)
C8 C3 C2 119.3(3)
C3 C4 C5 120.3(4)
C3 C4 H4 119.8
C5 C4 H4 119.8
C6 C5 C4 120.4(5)
C6 C5 H5 119.8
C4 C5 H5 119.8
C7 C6 C5 119.2(4)
C7 C6 H6 120.4
C5 C6 H6 120.4
C6 C7 C8 121.4(5)
C6 C7 H7 119.3
C8 C7 H7 119.3
C7 C8 C3 120.2(4)
C7 C8 H8 119.9
C3 C8 H8 119.9
C10 C9 C14 118.5(3)
C10 C9 C1 120.1(3)
C14 C9 C1 121.2(3)
C9 C10 C11 120.8(4)
C9 C10 H10 119.6
C11 C10 H10 119.6
C12 C11 C10 119.8(5)
C12 C11 H11 120.1
C10 C11 H11 120.1
C11 C12 C13 120.9(5)
C11 C12 H12 119.5
C13 C12 H12 119.5
C12 C13 C14 119.5(4)
C12 C13 H13 120.3
C14 C13 H13 120.3
C13 C14 C9 120.4(4)
C13 C14 H14 119.8
C9 C14 H14 119.8
N2 C15 C16 117.1(3)
N2 C15 C22 125.4(3)
C16 C15 C22 117.6(3)
C21 C16 C17 117.5(3)
C21 C16 C15 121.6(3)
C17 C16 C15 120.9(3)
C18 C17 C16 120.6(3)
C18 C17 H17 119.7
C16 C17 H17 119.7
C17 C18 C19 120.9(4)
C17 C18 H18 119.6
C19 C18 H18 119.6
C20 C19 C18 119.5(3)
C20 C19 H19 120.3
C18 C19 H19 120.3
C19 C20 C21 120.0(4)
C19 C20 H20 120.0
C21 C20 H20 120.0
C20 C21 C16 121.4(3)
C20 C21 H21 119.3
C16 C21 H21 119.3
C23 C22 C27 118.3(3)
C23 C22 C15 119.4(3)
C27 C22 C15 122.2(3)
C22 C23 C24 120.0(4)
C22 C23 H23 120.0
C24 C23 H23 120.0
C25 C24 C23 121.0(4)
C25 C24 H24 119.5
C23 C24 H24 119.5
C26 C25 C24 119.5(4)
C26 C25 H25 120.2
C24 C25 H25 120.2
C25 C26 C27 119.8(4)
C25 C26 H26 120.1
C27 C26 H26 120.1
C22 C27 C26 121.2(4)
C22 C27 H27 119.4
C26 C27 H27 119.4
C33 C28 C29 118.7(4)
C33 C28 S1 121.0(3)
C29 C28 S1 120.0(3)
C30 C29 C28 119.7(4)
C30 C29 H29 120.1
C28 C29 H29 120.1
C29 C30 C31 121.7(4)
C29 C30 H30 119.1
C31 C30 H30 119.1
C32 C31 C30 117.4(4)
C32 C31 C34 120.7(4)
C30 C31 C34 122.0(4)
C33 C32 C31 121.6(4)
C33 C32 H32 119.2
C31 C32 H32 119.2
C32 C33 C28 120.9(4)
C32 C33 H33 119.6
C28 C33 H33 119.6
C31 C34 H34A 109.5
C31 C34 H34B 109.5
H34A C34 H34B 109.5
C31 C34 H34C 109.5
H34A C34 H34C 109.5
H34B C34 H34C 109.5
N1' C1' C9' 112.8(3)
N1' C1' C2' 109.9(3)
C9' C1' C2' 113.5(3)
N1' C1' H1' 106.7
C9' C1' H1' 106.7
C2' C1' H1' 106.7
N2' C2' C3' 113.2(3)
N2' C2' C1' 107.6(2)
C3' C2' C1' 109.0(2)
N2' C2' H2' 109.0
C3' C2' H2' 109.0
C1' C2' H2' 109.0
C4' C3' C8' 118.2(3)
C4' C3' C2' 123.3(3)
C8' C3' C2' 118.5(3)
C3' C4' C5' 120.9(4)
C3' C4' H4' 119.5
C5' C4' H4' 119.5
C6' C5' C4' 119.7(4)
C6' C5' H5' 120.2
C4' C5' H5' 120.2
C7' C6' C5' 119.8(4)
C7' C6' H6' 120.1
C5' C6' H6' 120.1
C6' C7' C8' 121.1(4)
C6' C7' H7' 119.5
C8' C7' H7' 119.5
C7' C8' C3' 120.2(4)
C7' C8' H8' 119.9
C3' C8' H8' 119.9
C10' C9' C14' 118.0(3)
C10' C9' C1' 120.2(3)
C14' C9' C1' 121.7(3)
C9' C10' C11' 121.4(4)
C9' C10' H10' 119.3
C11' C10' H10' 119.3
C12' C11' C10' 119.4(4)
C12' C11' H11' 120.3
C10' C11' H11' 120.3
C13' C12' C11' 120.4(4)
C13' C12' H12' 119.8
C11' C12' H12' 119.8
C12' C13' C14' 120.1(4)
C12' C13' H13' 119.9
C14' C13' H13' 119.9
C13' C14' C9' 120.6(3)
C13' C14' H14' 119.7
C9' C14' H14' 119.7
N2' C15' C16' 116.5(3)
N2' C15' C22' 126.4(3)
C16' C15' C22' 117.1(3)
C17' C16' C21' 117.6(3)
C17' C16' C15' 120.8(3)
C21' C16' C15' 121.5(3)
C18' C17' C16' 120.8(4)
C18' C17' H17' 119.6
C16' C17' H17' 119.6
C17' C18' C19' 120.5(4)
C17' C18' H18' 119.8
C19' C18' H18' 119.8
C20' C19' C18' 119.2(4)
C20' C19' H19' 120.4
C18' C19' H19' 120.4
C19' C20' C21' 121.2(4)
C19' C20' H20' 119.4
C21' C20' H20' 119.4
C20' C21' C16' 120.6(4)
C20' C21' H21' 119.7
C16' C21' H21' 119.7
C23' C22' C27' 118.2(3)
C23' C22' C15' 119.1(3)
C27' C22' C15' 122.6(3)
C22' C23' C24' 120.1(4)
C22' C23' H23' 120.0
C24' C23' H23' 120.0
C25' C24' C23' 120.1(4)
C25' C24' H24' 119.9
C23' C24' H24' 119.9
C26' C25' C24' 120.1(4)
C26' C25' H25' 120.0
C24' C25' H25' 120.0
C25' C26' C27' 120.4(4)
C25' C26' H26' 119.8
C27' C26' H26' 119.8
C26' C27' C22' 121.1(4)
C26' C27' H27' 119.4
C22' C27' H27' 119.4
C33' C28' C29' 119.3(4)
C33' C28' S1' 121.1(3)
C29' C28' S1' 119.4(3)
C30' C29' C28' 119.1(4)
C30' C29' H29' 120.4
C28' C29' H29' 120.4
C29' C30' C31' 122.1(5)
C29' C30' H30' 118.9
C31' C30' H30' 118.9
C32' C31' C30' 117.2(5)
C32' C31' C34' 120.2(5)
C30' C31' C34' 122.6(5)
C33' C32' C31' 121.6(4)
C33' C32' H32' 119.2
C31' C32' H32' 119.2
C32' C33' C28' 120.6(4)
C32' C33' H33' 119.7
C28' C33' H33' 119.7
C31' C34' H34D 109.5
C31' C34' H34E 109.5
H34D C34' H34E 109.5
C31' C34' H34F 109.5
H34D C34' H34F 109.5
H34E C34' H34F 109.5

loop_
_geom_bond_atom_site_label_1
_geom_bond_atom_site_label_2
_geom_bond_distance
S1 O2 1.423(3)
S1 O1 1.427(3)
S1 N1 1.610(3)
S1 C28 1.755(4)
S1' O1' 1.426(3)
S1' O2' 1.427(3)
S1' N1' 1.613(3)
S1' C28' 1.760(4)
N1 C1 1.469(4)
N1 H1A 0.8600
N2 C15 1.283(4)
N2 C2 1.445(4)
N1' C1' 1.465(4)
N1' H1'A 0.8600
N2' C15' 1.286(4)
N2' C2' 1.449(4)
C1 C9 1.517(5)
C1 C2 1.554(5)
C1 H1 0.9800
C2 C3 1.513(4)
C2 H2 0.9800
C3 C4 1.375(5)
C3 C8 1.394(5)
C4 C5 1.394(6)
C4 H4 0.9300
C5 C6 1.376(7)
C5 H5 0.9300
C6 C7 1.353(7)
C6 H6 0.9300
C7 C8 1.378(6)
C7 H7 0.9300
C8 H8 0.9300
C9 C10 1.363(5)
C9 C14 1.386(5)
C10 C11 1.386(6)
C10 H10 0.9300
C11 C12 1.349(7)
C11 H11 0.9300
C12 C13 1.362(6)
C12 H12 0.9300
C13 C14 1.381(6)
C13 H13 0.9300
C14 H14 0.9300
C15 C16 1.479(4)
C15 C22 1.499(4)
C16 C21 1.386(5)
C16 C17 1.395(5)
C17 C18 1.369(5)
C17 H17 0.9300
C18 C19 1.374(5)
C18 H18 0.9300
C19 C20 1.369(5)
C19 H19 0.9300
C20 C21 1.378(5)
C20 H20 0.9300
C21 H21 0.9300
C22 C23 1.376(5)
C22 C27 1.382(5)
C23 C24 1.392(6)
C23 H23 0.9300
C24 C25 1.364(6)
C24 H24 0.9300
C25 C26 1.364(6)
C25 H25 0.9300
C26 C27 1.390(5)
C26 H26 0.9300
C27 H27 0.9300
C28 C33 1.371(5)
C28 C29 1.398(5)
C29 C30 1.367(6)
C29 H29 0.9300
C30 C31 1.388(6)
C30 H30 0.9300
C31 C32 1.381(6)
C31 C34 1.509(6)
C32 C33 1.364(6)
C32 H32 0.9300
C33 H33 0.9300
C34 H34A 0.9600
C34 H34B 0.9600
C34 H34C 0.9600
C1' C9' 1.516(5)
C1' C2' 1.568(5)
C1' H1' 0.9800
C2' C3' 1.514(4)
C2' H2' 0.9800
C3' C4' 1.373(5)
C3' C8' 1.393(5)
C4' C5' 1.384(5)
C4' H4' 0.9300
C5' C6' 1.379(6)
C5' H5' 0.9300
C6' C7' 1.347(6)
C6' H6' 0.9300
C7' C8' 1.375(5)
C7' H7' 0.9300
C8' H8' 0.9300
C9' C10' 1.367(5)
C9' C14' 1.380(5)
C10' C11' 1.384(6)
C10' H10' 0.9300
C11' C12' 1.359(6)
C11' H11' 0.9300
C12' C13' 1.357(6)
C12' H12' 0.9300
C13' C14' 1.380(5)
C13' H13' 0.9300
C14' H14' 0.9300
C15' C16' 1.473(5)
C15' C22' 1.495(4)
C16' C17' 1.387(5)
C16' C21' 1.393(5)
C17' C18' 1.371(5)
C17' H17' 0.9300
C18' C19' 1.378(6)
C18' H18' 0.9300
C19' C20' 1.357(6)
C19' H19' 0.9300
C20' C21' 1.369(5)
C20' H20' 0.9300
C21' H21' 0.9300
C22' C23' 1.375(5)
C22' C27' 1.381(5)
C23' C24' 1.401(6)
C23' H23' 0.9300
C24' C25' 1.363(6)
C24' H24' 0.9300
C25' C26' 1.350(6)
C25' H25' 0.9300
C26' C27' 1.378(6)
C26' H26' 0.9300
C27' H27' 0.9300
C28' C33' 1.375(6)
C28' C29' 1.396(5)
C29' C30' 1.364(7)
C29' H29' 0.9300
C30' C31' 1.391(7)
C30' H30' 0.9300
C31' C32' 1.382(6)
C31' C34' 1.512(7)
C32' C33' 1.360(6)
C32' H32' 0.9300
C33' H33' 0.9300
C34' H34D 0.9600
C34' H34E 0.9600
C34' H34F 0.9600

loop_
_geom_torsion_atom_site_label_1
_geom_torsion_atom_site_label_2
_geom_torsion_atom_site_label_3
_geom_torsion_atom_site_label_4
_geom_torsion
O2 S1 N1 C1 -179.1(3)
O1 S1 N1 C1 51.6(3)
C28 S1 N1 C1 -62.0(3)
O1' S1' N1' C1' 176.9(3)
O2' S1' N1' C1' -53.7(3)
C28' S1' N1' C1' 59.9(3)
S1 N1 C1 C9 -121.0(3)
S1 N1 C1 C2 112.1(3)
C15 N2 C2 C3 93.5(3)
C15 N2 C2 C1 -145.2(3)
N1 C1 C2 N2 61.5(3)
C9 C1 C2 N2 -64.9(3)
N1 C1 C2 C3 -175.1(3)
C9 C1 C2 C3 58.5(3)
N2 C2 C3 C4 27.7(5)
C1 C2 C3 C4 -92.7(4)
N2 C2 C3 C8 -151.6(3)
C1 C2 C3 C8 87.9(4)
C8 C3 C4 C5 -1.8(6)
C2 C3 C4 C5 178.9(4)
C3 C4 C5 C6 1.6(7)
C4 C5 C6 C7 -0.4(8)
C5 C6 C7 C8 -0.6(9)
C6 C7 C8 C3 0.4(8)
C4 C3 C8 C7 0.8(6)
C2 C3 C8 C7 -179.8(4)
N1 C1 C9 C10 137.9(4)
C2 C1 C9 C10 -96.8(4)
N1 C1 C9 C14 -45.4(4)
C2 C1 C9 C14 80.0(4)
C14 C9 C10 C11 -2.9(7)
C1 C9 C10 C11 174.0(5)
C9 C10 C11 C12 2.2(9)
C10 C11 C12 C13 -0.6(11)
C11 C12 C13 C14 -0.3(10)
C12 C13 C14 C9 -0.4(8)
C10 C9 C14 C13 2.0(6)
C1 C9 C14 C13 -174.8(4)
C2 N2 C15 C16 178.9(3)
C2 N2 C15 C22 -1.1(4)
N2 C15 C16 C21 148.7(3)
C22 C15 C16 C21 -31.4(4)
N2 C15 C16 C17 -30.1(4)
C22 C15 C16 C17 149.9(3)
C21 C16 C17 C18 -1.7(5)
C15 C16 C17 C18 177.1(3)
C16 C17 C18 C19 1.6(6)
C17 C18 C19 C20 -1.6(7)
C18 C19 C20 C21 1.8(6)
C19 C20 C21 C16 -2.1(6)
C17 C16 C21 C20 2.0(5)
C15 C16 C21 C20 -176.8(3)
N2 C15 C22 C23 126.1(4)
C16 C15 C22 C23 -53.8(4)
N2 C15 C22 C27 -56.0(5)
C16 C15 C22 C27 124.1(3)
C27 C22 C23 C24 2.9(6)
C15 C22 C23 C24 -179.1(4)
C22 C23 C24 C25 -1.3(7)
C23 C24 C25 C26 -0.8(7)
C24 C25 C26 C27 1.2(7)
C23 C22 C27 C26 -2.5(5)
C15 C22 C27 C26 179.6(3)
C25 C26 C27 C22 0.4(6)
O2 S1 C28 C33 -137.7(3)
O1 S1 C28 C33 -7.1(4)
N1 S1 C28 C33 107.8(3)
O2 S1 C28 C29 48.3(3)
O1 S1 C28 C29 178.9(3)
N1 S1 C28 C29 -66.2(3)
C33 C28 C29 C30 -0.5(6)
S1 C28 C29 C30 173.6(3)
C28 C29 C30 C31 -0.6(7)
C29 C30 C31 C32 1.1(7)
C29 C30 C31 C34 -177.9(4)
C30 C31 C32 C33 -0.6(7)
C34 C31 C32 C33 178.4(4)
C31 C32 C33 C28 -0.4(7)
C29 C28 C33 C32 1.0(6)
S1 C28 C33 C32 -173.1(3)
S1' N1' C1' C9' 120.8(3)
S1' N1' C1' C2' -111.4(3)
C15' N2' C2' C3' -92.7(3)
C15' N2' C2' C1' 146.8(3)
N1' C1' C2' N2' -61.8(3)
C9' C1' C2' N2' 65.5(3)
N1' C1' C2' C3' 175.0(3)
C9' C1' C2' C3' -57.6(3)
N2' C2' C3' C4' -22.5(5)
C1' C2' C3' C4' 97.2(4)
N2' C2' C3' C8' 159.3(3)
C1' C2' C3' C8' -81.0(4)
C8' C3' C4' C5' 0.6(6)
C2' C3' C4' C5' -177.7(3)
C3' C4' C5' C6' 0.3(6)
C4' C5' C6' C7' -0.4(7)
C5' C6' C7' C8' -0.4(7)
C6' C7' C8' C3' 1.3(7)
C4' C3' C8' C7' -1.3(6)
C2' C3' C8' C7' 177.0(4)
N1' C1' C9' C10' -137.3(3)
C2' C1' C9' C10' 96.9(4)
N1' C1' C9' C14' 43.7(4)
C2' C1' C9' C14' -82.1(4)
C14' C9' C10' C11' -0.2(6)
C1' C9' C10' C11' -179.2(4)
C9' C10' C11' C12' -0.9(7)
C10' C11' C12' C13' 2.1(7)
C11' C12' C13' C14' -2.2(7)
C12' C13' C14' C9' 1.0(6)
C10' C9' C14' C13' 0.2(5)
C1' C9' C14' C13' 179.2(3)
C2' N2' C15' C16' -178.5(3)
C2' N2' C15' C22' 2.4(5)
N2' C15' C16' C17' 34.0(4)
C22' C15' C16' C17' -146.8(3)
N2' C15' C16' C21' -144.2(3)
C22' C15' C16' C21' 34.9(4)
C21' C16' C17' C18' 1.7(5)
C15' C16' C17' C18' -176.6(3)
C16' C17' C18' C19' 0.7(6)
C17' C18' C19' C20' -1.5(6)
C18' C19' C20' C21' -0.1(7)
C19' C20' C21' C16' 2.6(6)
C17' C16' C21' C20' -3.3(5)
C15' C16' C21' C20' 175.0(3)
N2' C15' C22' C23' -122.9(4)
C16' C15' C22' C23' 58.0(4)
N2' C15' C22' C27' 60.9(5)
C16' C15' C22' C27' -118.2(4)
C27' C22' C23' C24' -2.6(6)
C15' C22' C23' C24' -178.9(4)
C22' C23' C24' C25' 2.1(7)
C23' C24' C25' C26' -0.4(8)
C24' C25' C26' C27' -0.8(8)
C25' C26' C27' C22' 0.3(8)
C23' C22' C27' C26' 1.4(6)
C15' C22' C27' C26' 177.6(4)
O1' S1' C28' C33' 135.9(3)
O2' S1' C28' C33' 4.7(4)
N1' S1' C28' C33' -109.9(3)
O1' S1' C28' C29' -49.8(3)
O2' S1' C28' C29' 179.0(3)
N1' S1' C28' C29' 64.4(3)
C33' C28' C29' C30' 2.1(6)
S1' C28' C29' C30' -172.3(3)
C28' C29' C30' C31' -0.6(7)
C29' C30' C31' C32' -1.1(7)
C29' C30' C31' C34' 177.7(4)
C30' C31' C32' C33' 1.4(7)
C34' C31' C32' C33' -177.4(4)
C31' C32' C33' C28' 0.0(7)
C29' C28' C33' C32' -1.9(6)
S1' C28' C33' C32' 172.5(3)
